data_7203312
loop_
_publ_author_name
'Saha, Binoy K.'
'Nangia, Ashwini'

_publ_section_title
;
 Self-assembled organic tubular host for van der Waals guest inclusion
;
_journal_issue 6
_journal_name_full CrystEngComm
_journal_page_first 440
_journal_paper_doi 10.1039/b602000n
_journal_volume 8
_journal_year 2006
_chemical_formula_moiety 'C18 H9 N6 O3 Cl3, 0.5(C4 H8 O)'
_chemical_formula_sum 'C20 H13 Cl3 N6 O3.5'
_chemical_formula_weight 498.71
_chemical_name_common
;2, 4, 6-tris(2-chloro-3-pyridinoxy)-1 ,3, 5-triazine,
ethylmethylketone
;
_chemical_name_systematic
;
2, 4, 6-tris(2-chloro-3-pyridinoxy)-1 ,3, 5-triazine, ethylmethylketone
;
_space_group_IT_number 2
_symmetry_cell_setting triclinic
_symmetry_space_group_name_Hall '-P 1'
_symmetry_space_group_name_H-M 'P -1'
_atom_sites_solution_hydrogens geom
_atom_sites_solution_primary direct
_atom_sites_solution_secondary difmap
_audit_creation_method SHELXL-97
_cell_angle_alpha 86.0240(10)
_cell_angle_beta 87.5270(10)
_cell_angle_gamma 88.2010(10)
_cell_formula_units_Z 2
_cell_length_a 6.2589(5)
_cell_length_b 10.1316(8)
_cell_length_c 16.8663(13)
_cell_measurement_reflns_used 3900
_cell_measurement_temperature 100(2)
_cell_measurement_theta_max 26.01
_cell_measurement_theta_min 2.28
_cell_volume 1065.54(15)
_computing_cell_refinement 'Bruker SMART'
_computing_data_collection 'Bruker SMART'
_computing_data_reduction 'Bruker SAINT'
_computing_molecular_graphics 'Bruker SHELXTL'
_computing_publication_material 'Bruker SHELXTL'
_computing_structure_refinement 'SHELXL-97 (Sheldrick, 1997)'
_computing_structure_solution 'SHELXS-97 (Sheldrick, 1990)'
_diffrn_ambient_temperature 100(2)
_diffrn_measured_fraction_theta_full 0.997
_diffrn_measured_fraction_theta_max 0.997
_diffrn_measurement_device_type 'CCD area detector'
_diffrn_measurement_method 'phi and omega scans'
_diffrn_radiation_monochromator graphite
_diffrn_radiation_source 'fine-focus sealed tube'
_diffrn_radiation_type MoK\a
_diffrn_radiation_wavelength 0.71073
_diffrn_reflns_av_R_equivalents 0.0241
_diffrn_reflns_av_sigmaI/netI 0.0450
_diffrn_reflns_limit_h_max 7
_diffrn_reflns_limit_h_min -7
_diffrn_reflns_limit_k_max 12
_diffrn_reflns_limit_k_min -12
_diffrn_reflns_limit_l_max 20
_diffrn_reflns_limit_l_min -20
_diffrn_reflns_number 7788
_diffrn_reflns_theta_full 26.02
_diffrn_reflns_theta_max 26.02
_diffrn_reflns_theta_min 1.21
_exptl_absorpt_coefficient_mu 0.470
_exptl_absorpt_correction_T_max 0.9634
_exptl_absorpt_correction_T_min 0.8836
_exptl_absorpt_correction_type multi-scan
_exptl_absorpt_process_details 'SADABS - Bruker Nonius area detector scaling and absorption correction - V2.10'
_exptl_crystal_colour colourless
_exptl_crystal_density_diffrn 1.554
_exptl_crystal_density_method 'not measured'
_exptl_crystal_description needle
_exptl_crystal_F_000 506
_exptl_crystal_size_max 0.27
_exptl_crystal_size_mid 0.13
_exptl_crystal_size_min 0.08
_refine_diff_density_max 1.055
_refine_diff_density_min -0.277
_refine_diff_density_rms 0.074
_refine_ls_extinction_method none
_refine_ls_goodness_of_fit_ref 1.022
_refine_ls_hydrogen_treatment constr
_refine_ls_matrix_type full
_refine_ls_number_parameters 299
_refine_ls_number_reflns 4190
_refine_ls_number_restraints 0
_refine_ls_restrained_S_all 1.022
_refine_ls_R_factor_all 0.0625
_refine_ls_R_factor_gt 0.0455
_refine_ls_shift/su_max 0.001
_refine_ls_shift/su_mean 0.000
_refine_ls_structure_factor_coef Fsqd
_refine_ls_weighting_details 'calc w=1/[\s^2^(Fo^2^)+(0.0647P)^2^+0.2611P] where P=(Fo^2^+2Fc^2^)/3'
_refine_ls_weighting_scheme calc
_refine_ls_wR_factor_gt 0.1079
_refine_ls_wR_factor_ref 0.1168
_reflns_number_gt 3259
_reflns_number_total 4190
_reflns_threshold_expression >2sigma(I)
_cod_data_source_file b602000n.txt
_cod_data_source_block an463_m
_cod_original_sg_symbol_H-M P-1
_cod_original_formula_sum 'C20 H13 Cl3 N6 O3.50'
_cod_database_code 7203312

loop_
_symmetry_equiv_pos_as_xyz
'x, y, z'
'-x, -y, -z'

loop_
_atom_site_label
_atom_site_type_symbol
_atom_site_fract_x
_atom_site_fract_y
_atom_site_fract_z
_atom_site_U_iso_or_equiv
_atom_site_adp_type
_atom_site_occupancy
_atom_site_symmetry_multiplicity
_atom_site_calc_flag
_atom_site_refinement_flags
_atom_site_disorder_assembly
_atom_site_disorder_group
Cl1 Cl 1.34788(10) -0.04618(7) 0.38460(4) 0.02522(18) Uani 1 1 d . . .
Cl2 Cl 0.39497(10) -0.15906(7) 0.17858(4) 0.02633(18) Uani 1 1 d . . .
Cl3 Cl 0.30942(11) 0.25448(7) 0.27147(4) 0.03160(19) Uani 1 1 d . . .
O1 O 0.8809(3) -0.01094(16) 0.41408(9) 0.0173(4) Uani 1 1 d . . .
O2 O 0.8684(3) -0.17326(16) 0.17101(9) 0.0183(4) Uani 1 1 d . . .
O3 O 0.7467(3) 0.26427(16) 0.19760(10) 0.0205(4) Uani 1 1 d . . .
N1 N 0.8883(3) -0.0982(2) 0.29201(11) 0.0170(4) Uani 1 1 d . . .
N2 N 0.8047(3) 0.0495(2) 0.18102(12) 0.0178(5) Uani 1 1 d . . .
N3 N 0.8082(3) 0.1297(2) 0.31051(11) 0.0173(4) Uani 1 1 d . . .
N4 N 1.2817(3) -0.2603(2) 0.47692(12) 0.0227(5) Uani 1 1 d . . .
N5 N 0.4564(3) -0.1615(2) 0.02439(12) 0.0213(5) Uani 1 1 d . . .
N6 N 0.4231(4) 0.4788(2) 0.32274(13) 0.0278(5) Uani 1 1 d . . .
C1 C 0.8605(4) 0.0061(2) 0.33505(14) 0.0160(5) Uani 1 1 d . . .
C2 C 0.8515(4) -0.0680(2) 0.21562(14) 0.0170(5) Uani 1 1 d . . .
C3 C 0.7866(4) 0.1436(2) 0.23258(14) 0.0168(5) Uani 1 1 d . . .
C4 C 0.9671(4) -0.1310(2) 0.44571(13) 0.0166(5) Uani 1 1 d . . .
C5 C 0.8396(4) -0.2178(3) 0.49154(14) 0.0210(6) Uani 1 1 d . . .
H5 H 0.6891 -0.2032 0.4963 0.025 Uiso 1 1 calc R . .
C6 C 0.9371(4) -0.3261(3) 0.53017(15) 0.0245(6) Uani 1 1 d . . .
H6 H 0.8545 -0.3880 0.5623 0.029 Uiso 1 1 calc R . .
C7 C 1.1561(4) -0.3438(3) 0.52165(15) 0.0250(6) Uani 1 1 d . . .
H7 H 1.2215 -0.4189 0.5488 0.030 Uiso 1 1 calc R . .
C8 C 1.1860(4) -0.1574(3) 0.44060(14) 0.0188(5) Uani 1 1 d . . .
C9 C 0.7749(4) -0.1610(2) 0.09684(14) 0.0171(5) Uani 1 1 d . . .
C10 C 0.9027(4) -0.1622(2) 0.02832(14) 0.0197(5) Uani 1 1 d . . .
H10 H 1.0542 -0.1627 0.0300 0.024 Uiso 1 1 calc R . .
C11 C 0.8018(4) -0.1627(3) -0.04295(15) 0.0228(6) Uani 1 1 d . . .
H11 H 0.8836 -0.1631 -0.0917 0.027 Uiso 1 1 calc R . .
C12 C 0.5817(4) -0.1627(2) -0.04263(15) 0.0221(6) Uani 1 1 d . . .
H12 H 0.5148 -0.1635 -0.0921 0.027 Uiso 1 1 calc R . .
C13 C 0.5558(4) -0.1609(2) 0.09197(14) 0.0193(5) Uani 1 1 d . . .
C14 C 0.6926(4) 0.3681(2) 0.24595(14) 0.0188(5) Uani 1 1 d . . .
C15 C 0.8337(4) 0.4664(3) 0.25324(14) 0.0218(6) Uani 1 1 d . . .
H15 H 0.9736 0.4620 0.2292 0.026 Uiso 1 1 calc R . .
C16 C 0.7670(5) 0.5731(3) 0.29674(15) 0.0253(6) Uani 1 1 d . . .
H16 H 0.8606 0.6433 0.3031 0.030 Uiso 1 1 calc R . .
C17 C 0.5639(5) 0.5747(3) 0.33019(16) 0.0289(7) Uani 1 1 d . . .
H17 H 0.5198 0.6473 0.3603 0.035 Uiso 1 1 calc R . .
C18 C 0.4904(4) 0.3788(3) 0.28131(15) 0.0216(6) Uani 1 1 d . . .
O4 O 0.3244(8) 0.4917(5) -0.0659(3) 0.0538(13) Uani 0.50 1 d P . .
C19 C 0.2550(6) 0.5131(3) 0.0758(2) 0.0501(9) Uani 1 1 d . . .
H19A H 0.1013 0.5129 0.0669 0.075 Uiso 1 1 calc R . .
H19B H 0.2895 0.5952 0.0993 0.075 Uiso 1 1 calc R . .
H19C H 0.2939 0.4371 0.1120 0.075 Uiso 1 1 calc R . .
C20 C 0.3810(7) 0.5036(4) -0.0040(3) 0.0596(11) Uani 1 1 d . . .

loop_
_atom_site_aniso_label
_atom_site_aniso_U_11
_atom_site_aniso_U_22
_atom_site_aniso_U_33
_atom_site_aniso_U_23
_atom_site_aniso_U_13
_atom_site_aniso_U_12
Cl1 0.0212(3) 0.0277(4) 0.0257(3) 0.0030(3) 0.0042(3) -0.0030(3)
Cl2 0.0223(3) 0.0385(4) 0.0181(3) -0.0039(3) 0.0036(3) -0.0008(3)
Cl3 0.0243(4) 0.0278(4) 0.0420(4) 0.0044(3) -0.0009(3) -0.0050(3)
O1 0.0216(9) 0.0184(9) 0.0120(8) -0.0022(7) -0.0022(7) 0.0024(7)
O2 0.0240(9) 0.0176(9) 0.0135(8) -0.0035(7) -0.0030(7) 0.0020(7)
O3 0.0321(10) 0.0134(9) 0.0158(8) -0.0010(7) 0.0013(7) -0.0001(8)
N1 0.0169(11) 0.0191(11) 0.0154(10) -0.0044(8) -0.0010(8) -0.0002(9)
N2 0.0220(11) 0.0167(11) 0.0148(10) -0.0023(8) 0.0003(8) -0.0010(9)
N3 0.0181(11) 0.0172(11) 0.0167(10) -0.0018(8) -0.0011(8) 0.0001(9)
N4 0.0265(12) 0.0233(12) 0.0180(11) -0.0006(9) -0.0018(9) 0.0035(10)
N5 0.0242(12) 0.0198(12) 0.0202(11) -0.0021(9) -0.0023(9) -0.0018(9)
N6 0.0325(13) 0.0229(12) 0.0265(12) 0.0021(10) 0.0065(10) 0.0059(10)
C1 0.0124(12) 0.0193(13) 0.0167(12) -0.0024(10) 0.0000(9) -0.0028(10)
C2 0.0140(12) 0.0204(13) 0.0170(12) -0.0042(10) 0.0010(10) -0.0027(10)
C3 0.0154(12) 0.0179(13) 0.0169(12) 0.0000(10) -0.0005(10) -0.0016(10)
C4 0.0216(13) 0.0163(13) 0.0122(11) -0.0032(9) -0.0013(10) 0.0006(10)
C5 0.0226(13) 0.0246(14) 0.0162(12) -0.0053(10) 0.0008(10) -0.0012(11)
C6 0.0316(15) 0.0247(15) 0.0166(12) 0.0015(11) 0.0025(11) -0.0050(12)
C7 0.0321(15) 0.0225(15) 0.0196(13) 0.0031(11) -0.0020(11) 0.0025(12)
C8 0.0222(13) 0.0220(14) 0.0123(11) -0.0021(10) 0.0006(10) -0.0033(11)
C9 0.0227(13) 0.0128(12) 0.0161(12) -0.0029(9) -0.0039(10) 0.0000(10)
C10 0.0228(13) 0.0165(13) 0.0201(12) -0.0023(10) 0.0003(11) -0.0027(10)
C11 0.0303(15) 0.0216(14) 0.0163(12) -0.0036(10) 0.0053(11) -0.0016(11)
C12 0.0339(15) 0.0176(13) 0.0153(12) -0.0008(10) -0.0053(11) -0.0008(11)
C13 0.0251(14) 0.0164(13) 0.0162(12) -0.0016(10) 0.0015(10) -0.0023(11)
C14 0.0279(14) 0.0143(13) 0.0139(12) 0.0009(10) -0.0014(10) 0.0032(11)
C15 0.0270(14) 0.0198(14) 0.0181(12) 0.0027(10) 0.0003(11) -0.0010(11)
C16 0.0396(16) 0.0150(13) 0.0211(13) 0.0020(10) -0.0014(12) -0.0034(12)
C17 0.0445(18) 0.0192(14) 0.0220(14) 0.0002(11) 0.0027(13) 0.0059(13)
C18 0.0231(14) 0.0199(14) 0.0210(13) 0.0040(10) -0.0003(11) -0.0010(11)
C19 0.067(3) 0.037(2) 0.045(2) 0.0010(16) 0.0091(18) -0.0020(18)
C20 0.078(3) 0.036(2) 0.065(3) -0.0005(18) 0.003(2) -0.016(2)
O4 0.065(3) 0.070(4) 0.028(2) 0.002(2) -0.016(2) -0.008(3)

loop_
_atom_type_symbol
_atom_type_description
_atom_type_scat_dispersion_real
_atom_type_scat_dispersion_imag
_atom_type_scat_source
C C 0.0033 0.0016 'International Tables Vol C Tables 4.2.6.8 and 6.1.1.4'
H H 0.0000 0.0000 'International Tables Vol C Tables 4.2.6.8 and 6.1.1.4'
N N 0.0061 0.0033 'International Tables Vol C Tables 4.2.6.8 and 6.1.1.4'
O O 0.0106 0.0060 'International Tables Vol C Tables 4.2.6.8 and 6.1.1.4'
Cl Cl 0.1484 0.1585 'International Tables Vol C Tables 4.2.6.8 and 6.1.1.4'

loop_
_geom_angle_atom_site_label_1
_geom_angle_atom_site_label_2
_geom_angle_atom_site_label_3
_geom_angle
_geom_angle_site_symmetry_1
_geom_angle_site_symmetry_3
_geom_angle_publ_flag
C1 O1 C4 118.57(18) . . ?
C3 O3 C14 118.45(18) . . ?
C2 O2 C9 117.38(19) . . ?
C2 N2 C3 112.5(2) . . ?
C1 N1 C2 111.9(2) . . ?
C13 N5 C12 116.4(2) . . ?
C8 N4 C7 116.7(2) . . ?
C3 N3 C1 112.1(2) . . ?
N1 C1 N3 128.2(2) . . ?
N1 C1 O1 118.6(2) . . ?
N3 C1 O1 113.2(2) . . ?
C10 C9 C13 119.5(2) . . ?
C10 C9 O2 119.8(2) . . ?
C13 C9 O2 120.4(2) . . ?
C18 N6 C17 116.6(2) . . ?
N2 C2 N1 127.7(2) . . ?
N2 C2 O2 119.0(2) . . ?
N1 C2 O2 113.3(2) . . ?
C5 C4 C8 118.6(2) . . ?
C5 C4 O1 120.2(2) . . ?
C8 C4 O1 120.7(2) . . ?
N3 C3 N2 127.5(2) . . ?
N3 C3 O3 119.6(2) . . ?
N2 C3 O3 112.9(2) . . ?
N4 C8 C4 124.3(2) . . ?
N4 C8 Cl1 117.05(19) . . ?
C4 C8 Cl1 118.7(2) . . ?
N4 C7 C6 123.3(3) . . ?
N4 C7 H7 118.4 . . ?
C6 C7 H7 118.4 . . ?
C14 C15 C16 118.3(2) . . ?
C14 C15 H15 120.9 . . ?
C16 C15 H15 120.9 . . ?
N6 C18 C14 124.0(2) . . ?
N6 C18 Cl3 116.9(2) . . ?
C14 C18 Cl3 119.2(2) . . ?
C12 C11 C10 119.4(2) . . ?
C12 C11 H11 120.3 . . ?
C10 C11 H11 120.3 . . ?
C5 C6 C7 119.2(2) . . ?
C5 C6 H6 120.4 . . ?
C7 C6 H6 120.4 . . ?
C17 C16 C15 118.6(3) . . ?
C17 C16 H16 120.7 . . ?
C15 C16 H16 120.7 . . ?
C15 C14 C18 119.0(2) . . ?
C15 C14 O3 120.2(2) . . ?
C18 C14 O3 120.5(2) . . ?
C6 C5 C4 118.0(2) . . ?
C6 C5 H5 121.0 . . ?
C4 C5 H5 121.0 . . ?
C9 C10 C11 117.4(2) . . ?
C9 C10 H10 121.3 . . ?
C11 C10 H10 121.3 . . ?
N5 C12 C11 123.3(2) . . ?
N5 C12 H12 118.4 . . ?
C11 C12 H12 118.4 . . ?
N5 C13 C9 123.9(2) . . ?
N5 C13 Cl2 116.62(19) . . ?
C9 C13 Cl2 119.43(19) . . ?
N6 C17 C16 123.6(2) . . ?
N6 C17 H17 118.2 . . ?
C16 C17 H17 118.2 . . ?
C20 C19 H19A 109.5 . . ?
C20 C19 H19B 109.5 . . ?
H19A C19 H19B 109.5 . . ?
C20 C19 H19C 109.5 . . ?
H19A C19 H19C 109.5 . . ?
H19B C19 H19C 109.5 . . ?
O4 C20 C20 115.5(5) . 2_665 ?
O4 C20 C19 130.9(5) . . ?
C20 C20 C19 113.4(5) 2_665 . ?

loop_
_geom_bond_atom_site_label_1
_geom_bond_atom_site_label_2
_geom_bond_distance
_geom_bond_site_symmetry_2
_geom_bond_publ_flag
Cl1 C8 1.741(2) . ?
Cl2 C13 1.739(2) . ?
Cl3 C18 1.741(3) . ?
O1 C1 1.343(3) . ?
O1 C4 1.396(3) . ?
O3 C3 1.341(3) . ?
O3 C14 1.400(3) . ?
O2 C2 1.346(3) . ?
O2 C9 1.400(3) . ?
N2 C2 1.319(3) . ?
N2 C3 1.334(3) . ?
N1 C1 1.325(3) . ?
N1 C2 1.331(3) . ?
N5 C13 1.322(3) . ?
N5 C12 1.348(3) . ?
N4 C8 1.313(3) . ?
N4 C7 1.344(3) . ?
N3 C3 1.325(3) . ?
N3 C1 1.327(3) . ?
C9 C10 1.377(3) . ?
C9 C13 1.377(4) . ?
N6 C18 1.319(3) . ?
N6 C17 1.348(4) . ?
C4 C5 1.380(3) . ?
C4 C8 1.388(4) . ?
C7 C6 1.380(4) . ?
C7 H7 0.9500 . ?
C15 C14 1.367(3) . ?
C15 C16 1.391(4) . ?
C15 H15 0.9500 . ?
C18 C14 1.380(4) . ?
C11 C12 1.378(4) . ?
C11 C10 1.382(4) . ?
C11 H11 0.9500 . ?
C6 C5 1.376(4) . ?
C6 H6 0.9500 . ?
C16 C17 1.369(4) . ?
C16 H16 0.9500 . ?
C5 H5 0.9500 . ?
C10 H10 0.9500 . ?
C12 H12 0.9500 . ?
C17 H17 0.9500 . ?
C19 C20 1.538(5) . ?
C19 H19A 0.9800 . ?
C19 H19B 0.9800 . ?
C19 H19C 0.9800 . ?
C20 O4 1.132(6) . ?
C20 C20 1.501(9) 2_665 ?
